data_7064220
loop_
_publ_author_name
'Liu, Lanxiang'
'Tao, Yunfeng'
'Song, Yulin'
'Zhou, Xiaojian'
'Du, Guanben'
'Zhou, Bei'
'Lin, Jun'

_publ_section_title
;
 Photocatalytic activation of indole alkanols for intramolecular
 cyclization toward furoindolines
;
_journal_issue 10
_journal_name_full 'New Journal of Chemistry'
_journal_page_first 4264
_journal_page_last 4270
_journal_paper_doi 10.1039/D5NJ04764A
_journal_volume 50
_journal_year 2026
_chemical_formula_moiety 'C19 H17 N O4'
_chemical_formula_sum 'C19 H17 N O4'
_chemical_formula_weight 323.33
_space_group_crystal_system triclinic
_space_group_IT_number 2
_space_group_name_Hall '-P 1'
_space_group_name_H-M_alt 'P -1'
_atom_sites_solution_hydrogens geom
_atom_sites_solution_primary dual
_audit_creation_date 2021-06-30
_audit_creation_method
;
Olex2 1.3
(compiled 2020.11.12 svn.r5f609507 for OlexSys, GUI svn.r6226)
;
_audit_update_record
;
2024-09-18 deposited with the CCDC.	2026-01-16 downloaded from the CCDC.
;
_cell_angle_alpha 83.048(13)
_cell_angle_beta 75.01(4)
_cell_angle_gamma 86.742(13)
_cell_formula_units_Z 2
_cell_length_a 7.110(5)
_cell_length_b 8.813(6)
_cell_length_c 12.868(9)
_cell_measurement_reflns_used 1603
_cell_measurement_temperature 296.15
_cell_measurement_theta_max 26.916
_cell_measurement_theta_min 2.967
_cell_volume 772.9(9)
_computing_cell_refinement 'SAINT v8.34A (Bruker, 2013)'
_computing_data_reduction 'SAINT v8.34A (Bruker, 2013)'
_computing_molecular_graphics 'Olex2 1.3 (Dolomanov et al., 2009)'
_computing_publication_material 'Olex2 1.3 (Dolomanov et al., 2009)'
_computing_structure_refinement 'SHELXL 2018/3 (Sheldrick, 2015)'
_computing_structure_solution 'SHELXT  (Sheldrick, 2015)'
_diffrn_ambient_temperature 296.15
_diffrn_measured_fraction_theta_full 0.986
_diffrn_measured_fraction_theta_max 0.986
_diffrn_measurement_device_type 'Bruker APEX-II CCD'
_diffrn_measurement_method '\f and \w scans'
_diffrn_radiation_monochromator graphite
_diffrn_radiation_type MoK\a
_diffrn_radiation_wavelength 0.71073
_diffrn_reflns_av_unetI/netI 0.0782
_diffrn_reflns_Laue_measured_fraction_full 0.986
_diffrn_reflns_Laue_measured_fraction_max 0.986
_diffrn_reflns_limit_h_max 8
_diffrn_reflns_limit_h_min -8
_diffrn_reflns_limit_k_max 10
_diffrn_reflns_limit_k_min -10
_diffrn_reflns_limit_l_max 15
_diffrn_reflns_limit_l_min -14
_diffrn_reflns_number 2692
_diffrn_reflns_point_group_measured_fraction_full 0.986
_diffrn_reflns_point_group_measured_fraction_max 0.986
_diffrn_reflns_theta_full 24.998
_diffrn_reflns_theta_max 24.998
_diffrn_reflns_theta_min 2.329
_diffrn_source_current 30.0
_diffrn_source_power 1.5
_diffrn_source_voltage 50.0
_diffrn_standards_number 0
_exptl_absorpt_coefficient_mu 0.098
_exptl_absorpt_correction_T_max 0.7456
_exptl_absorpt_correction_T_min 0.6086
_exptl_absorpt_correction_type multi-scan
_exptl_absorpt_process_details
;
SADABS-2014/5 (Bruker,2014/5) was used for absorption correction.
wR2(int) was 0.0859 before and 0.0472 after correction.
The Ratio of minimum to maximum transmission is 0.8163.
The \l/2 correction factor is 0.00150.
;
_exptl_crystal_colour colourless
_exptl_crystal_colour_primary colourless
_exptl_crystal_density_diffrn 1.389
_exptl_crystal_description block
_exptl_crystal_F_000 340
_refine_diff_density_max 0.294
_refine_diff_density_min -0.359
_refine_diff_density_rms 0.069
_refine_ls_extinction_method none
_refine_ls_goodness_of_fit_ref 1.117
_refine_ls_hydrogen_treatment constr
_refine_ls_matrix_type full
_refine_ls_number_parameters 220
_refine_ls_number_reflns 2692
_refine_ls_number_restraints 0
_refine_ls_restrained_S_all 1.117
_refine_ls_R_factor_all 0.1166
_refine_ls_R_factor_gt 0.0775
_refine_ls_shift/su_max 0.000
_refine_ls_shift/su_mean 0.000
_refine_ls_structure_factor_coef Fsqd
_refine_ls_weighting_details 'w=1/[\s^2^(Fo^2^)+(0.1091P)^2^+0.0514P] where P=(Fo^2^+2Fc^2^)/3'
_refine_ls_weighting_scheme calc
_refine_ls_wR_factor_gt 0.2028
_refine_ls_wR_factor_ref 0.2221
_reflns_Friedel_coverage 0.000
_reflns_number_gt 1734
_reflns_number_total 2692
_reflns_threshold_expression 'I > 2\s(I)'
_cod_data_source_file d5nj04764a2.cif
_cod_data_source_block 1_pl_tw
_cod_depositor_comments 'Adding full bibliography for 7064220.cif.'
_cod_database_code 7064220
_shelx_shelxl_version_number 2018/3
_shelx_space_group_comment
;
The symmetry employed for this shelxl refinement is uniquely defined
by the following loop, which should always be used as a source of
symmetry information in preference to the above space-group names.
They are only intended as comments.
;
_olex2_refinement_description
;
1. Twinned data refinement
 Scales: 0.637(6)
 0.363(6)
2. Fixed Uiso
 At 1.2 times of:
  All C(H) groups, All C(H,H) groups
 At 1.5 times of:
  All O(H) groups
3.a Ternary CH refined with riding coordinates:
 C5(H5)
3.b Secondary CH2 refined with riding coordinates:
 C15(H15A,H15B), C16(H16A,H16B)
3.c Aromatic/amide H refined with riding coordinates:
 C1(H1), C2(H2A), C4(H4A), C7(H7), C9(H9), C11(H11), C12(H12), C13(H13),
 C14(H14), C18(H18)
3.d Idealised tetrahedral OH refined as rotating group:
 O2(H2), O4(H4)
;
_olex2_submission_special_instructions 'No special instructions were received'

loop_
_space_group_symop_operation_xyz
'x, y, z'
'-x, -y, -z'

loop_
_atom_site_label
_atom_site_type_symbol
_atom_site_fract_x
_atom_site_fract_y
_atom_site_fract_z
_atom_site_U_iso_or_equiv
_atom_site_adp_type
_atom_site_occupancy
_atom_site_site_symmetry_order
_atom_site_calc_flag
_atom_site_refinement_flags_posn
_atom_site_refinement_flags_adp
_atom_site_refinement_flags_occupancy
_atom_site_disorder_assembly
_atom_site_disorder_group
O1 O 0.2220(4) -0.1242(3) 0.4863(2) 0.0432(8) Uani 1 1 d . . . . .
O2 O 0.7502(4) 0.5838(3) 0.3030(3) 0.0455(8) Uani 1 1 d . . . . .
H2 H 0.825962 0.510926 0.307126 0.068 Uiso 1 1 calc R U . . .
O3 O 0.2819(4) 0.4926(3) 0.4231(2) 0.0412(8) Uani 1 1 d . . . . .
O4 O 0.0678(4) -0.3055(3) 0.6457(2) 0.0435(8) Uani 1 1 d . . . . .
H4 H 0.113543 -0.274925 0.581850 0.065 Uiso 1 1 calc R U . . .
N1 N 0.4418(5) 0.2828(3) 0.3298(2) 0.0320(8) Uani 1 1 d . . . . .
C1 C 0.6403(6) 0.2425(6) 0.0387(3) 0.0474(12) Uani 1 1 d . . . . .
H1 H 0.651347 0.174929 -0.012905 0.057 Uiso 1 1 calc R U . . .
C2 C 0.0037(7) 0.0451(5) 0.8360(3) 0.0483(12) Uani 1 1 d . . . . .
H2A H -0.009539 0.123082 0.880234 0.058 Uiso 1 1 calc R U . . .
C3 C 0.1178(5) -0.0423(4) 0.6603(3) 0.0302(9) Uani 1 1 d . . . . .
C4 C 0.3629(5) 0.1531(4) 0.3879(3) 0.0308(9) Uani 1 1 d . . . . .
H4A H 0.364899 0.069738 0.349673 0.037 Uiso 1 1 calc R U . . .
C5 C 0.4612(6) 0.4213(4) 0.3794(3) 0.0315(9) Uani 1 1 d . . . . .
H5 H 0.533277 0.397042 0.435001 0.038 Uiso 1 1 calc R U . . .
C6 C 0.5307(5) 0.3008(4) 0.2187(3) 0.0311(9) Uani 1 1 d . . . . .
C7 C 0.7236(7) 0.3833(6) 0.0078(4) 0.0547(13) Uani 1 1 d . . . . .
H7 H 0.788486 0.410047 -0.064159 0.066 Uiso 1 1 calc R U . . .
C8 C 0.0472(5) -0.1873(4) 0.7060(3) 0.0327(9) Uani 1 1 d . . . . .
C9 C -0.0670(7) -0.0969(6) 0.8790(4) 0.0533(13) Uani 1 1 d . . . . .
H9 H -0.131080 -0.114588 0.951930 0.064 Uiso 1 1 calc R U . . .
C10 C 0.2092(5) -0.0154(4) 0.5428(3) 0.0313(9) Uani 1 1 d . . . . .
C11 C -0.0430(6) -0.2119(5) 0.8141(4) 0.0466(12) Uani 1 1 d . . . . .
H11 H -0.088682 -0.308548 0.843887 0.056 Uiso 1 1 calc R U . . .
C12 C 0.7118(6) 0.4858(5) 0.0831(3) 0.0471(12) Uani 1 1 d . . . . .
H12 H 0.768441 0.580924 0.062505 0.056 Uiso 1 1 calc R U . . .
C13 C 0.2826(5) 0.1322(4) 0.4940(3) 0.0322(9) Uani 1 1 d . . . . .
H13 H 0.273979 0.212228 0.536094 0.039 Uiso 1 1 calc R U . . .
C14 C 0.0940(6) 0.0722(5) 0.7278(3) 0.0390(10) Uani 1 1 d . . . . .
H14 H 0.140029 0.169095 0.699306 0.047 Uiso 1 1 calc R U . . .
C15 C 0.2409(6) 0.5994(5) 0.3380(3) 0.0432(11) Uani 1 1 d . . . . .
H15A H 0.146254 0.677083 0.367055 0.052 Uiso 1 1 calc R U . . .
H15B H 0.191463 0.547890 0.288384 0.052 Uiso 1 1 calc R U . . .
C16 C 0.4345(6) 0.6684(5) 0.2824(4) 0.0441(11) Uani 1 1 d . . . . .
H16A H 0.462507 0.748730 0.321089 0.053 Uiso 1 1 calc R U . . .
H16B H 0.438644 0.709916 0.208519 0.053 Uiso 1 1 calc R U . . .
C17 C 0.5774(6) 0.5324(4) 0.2854(3) 0.0326(9) Uani 1 1 d . . . . .
C18 C 0.5414(6) 0.1992(5) 0.1435(3) 0.0410(11) Uani 1 1 d . . . . .
H18 H 0.483413 0.104515 0.163460 0.049 Uiso 1 1 calc R U . . .
C19 C 0.6141(6) 0.4434(4) 0.1893(3) 0.0334(10) Uani 1 1 d . . . . .

loop_
_atom_site_aniso_label
_atom_site_aniso_U_11
_atom_site_aniso_U_22
_atom_site_aniso_U_33
_atom_site_aniso_U_23
_atom_site_aniso_U_13
_atom_site_aniso_U_12
O1 0.060(2) 0.0298(15) 0.0383(17) -0.0071(13) -0.0075(14) -0.0076(14)
O2 0.0456(18) 0.0298(15) 0.068(2) 0.0035(15) -0.0279(16) -0.0145(13)
O3 0.0452(18) 0.0381(16) 0.0375(17) -0.0083(13) -0.0041(13) 0.0018(13)
O4 0.059(2) 0.0252(15) 0.0484(18) 0.0031(14) -0.0191(16) -0.0100(13)
N1 0.0389(19) 0.0280(17) 0.0293(19) -0.0055(14) -0.0071(15) -0.0059(15)
C1 0.047(3) 0.061(3) 0.036(3) -0.015(2) -0.009(2) 0.005(2)
C2 0.056(3) 0.049(3) 0.036(3) -0.007(2) -0.004(2) 0.004(2)
C3 0.029(2) 0.026(2) 0.036(2) -0.0016(17) -0.0097(17) 0.0003(16)
C4 0.030(2) 0.028(2) 0.035(2) -0.0041(17) -0.0100(17) 0.0004(17)
C5 0.037(2) 0.030(2) 0.029(2) -0.0040(17) -0.0105(17) -0.0048(17)
C6 0.030(2) 0.037(2) 0.027(2) -0.0036(18) -0.0097(17) 0.0023(17)
C7 0.059(3) 0.067(3) 0.032(3) 0.003(2) -0.005(2) -0.001(3)
C8 0.031(2) 0.030(2) 0.038(2) 0.0001(18) -0.0112(18) 0.0000(17)
C9 0.048(3) 0.071(3) 0.033(3) 0.005(3) -0.001(2) -0.005(3)
C10 0.032(2) 0.028(2) 0.036(2) -0.0033(18) -0.0130(18) 0.0011(17)
C11 0.041(3) 0.044(3) 0.049(3) 0.014(2) -0.009(2) -0.009(2)
C12 0.055(3) 0.038(2) 0.042(3) 0.007(2) -0.007(2) -0.004(2)
C13 0.036(2) 0.027(2) 0.034(2) -0.0010(17) -0.0108(18) -0.0005(17)
C14 0.043(3) 0.029(2) 0.043(3) -0.0034(19) -0.006(2) -0.0034(18)
C15 0.049(3) 0.039(2) 0.047(3) -0.008(2) -0.021(2) 0.008(2)
C16 0.062(3) 0.031(2) 0.043(3) -0.0040(19) -0.022(2) 0.007(2)
C17 0.038(2) 0.029(2) 0.034(2) -0.0020(17) -0.0146(18) -0.0043(17)
C18 0.042(3) 0.039(2) 0.042(3) -0.011(2) -0.009(2) -0.002(2)
C19 0.035(2) 0.033(2) 0.033(2) 0.0047(18) -0.0140(18) 0.0004(18)

loop_
_atom_type_symbol
_atom_type_description
_atom_type_scat_dispersion_real
_atom_type_scat_dispersion_imag
_atom_type_scat_source
C C 0.0033 0.0016 'International Tables Vol C Tables 4.2.6.8 and 6.1.1.4'
H H 0.0000 0.0000 'International Tables Vol C Tables 4.2.6.8 and 6.1.1.4'
N N 0.0061 0.0033 'International Tables Vol C Tables 4.2.6.8 and 6.1.1.4'
O O 0.0106 0.0060 'International Tables Vol C Tables 4.2.6.8 and 6.1.1.4'

loop_
_geom_angle_atom_site_label_1
_geom_angle_atom_site_label_2
_geom_angle_atom_site_label_3
_geom_angle
_geom_angle_site_symmetry_1
_geom_angle_site_symmetry_3
_geom_angle_publ_flag
C17 O2 H2 109.5 . . ?
C5 O3 C15 106.5(3) . . ?
C8 O4 H4 109.5 . . ?
C4 N1 C5 123.1(3) . . ?
C4 N1 C6 125.9(3) . . ?
C6 N1 C5 110.8(3) . . ?
C7 C1 H1 119.2 . . ?
C18 C1 H1 119.2 . . ?
C18 C1 C7 121.6(4) . . ?
C9 C2 H2A 120.0 . . ?
C14 C2 H2A 120.0 . . ?
C14 C2 C9 120.1(4) . . ?
C8 C3 C10 119.6(4) . . ?
C14 C3 C8 118.0(4) . . ?
C14 C3 C10 122.4(4) . . ?
N1 C4 H4A 116.6 . . ?
C13 C4 N1 126.9(4) . . ?
C13 C4 H4A 116.6 . . ?
O3 C5 N1 113.1(3) . . ?
O3 C5 H5 110.2 . . ?
O3 C5 C17 107.9(3) . . ?
N1 C5 H5 110.2 . . ?
N1 C5 C17 105.1(3) . . ?
C17 C5 H5 110.2 . . ?
C18 C6 N1 128.7(4) . . ?
C18 C6 C19 121.5(4) . . ?
C19 C6 N1 109.8(3) . . ?
C1 C7 H7 119.7 . . ?
C1 C7 C12 120.6(4) . . ?
C12 C7 H7 119.7 . . ?
O4 C8 C3 121.5(4) . . ?
O4 C8 C11 118.5(4) . . ?
C11 C8 C3 120.0(4) . . ?
C2 C9 H9 120.1 . . ?
C11 C9 C2 119.7(4) . . ?
C11 C9 H9 120.1 . . ?
O1 C10 C3 118.7(3) . . ?
O1 C10 C13 120.5(4) . . ?
C13 C10 C3 120.7(4) . . ?
C8 C11 H11 119.5 . . ?
C9 C11 C8 121.0(4) . . ?
C9 C11 H11 119.5 . . ?
C7 C12 H12 120.7 . . ?
C19 C12 C7 118.5(4) . . ?
C19 C12 H12 120.7 . . ?
C4 C13 C10 119.3(4) . . ?
C4 C13 H13 120.4 . . ?
C10 C13 H13 120.4 . . ?
C2 C14 C3 121.1(4) . . ?
C2 C14 H14 119.4 . . ?
C3 C14 H14 119.4 . . ?
O3 C15 H15A 111.0 . . ?
O3 C15 H15B 111.0 . . ?
O3 C15 C16 104.0(3) . . ?
H15A C15 H15B 109.0 . . ?
C16 C15 H15A 111.0 . . ?
C16 C15 H15B 111.0 . . ?
C15 C16 H16A 111.2 . . ?
C15 C16 H16B 111.2 . . ?
C15 C16 C17 103.0(3) . . ?
H16A C16 H16B 109.1 . . ?
C17 C16 H16A 111.2 . . ?
C17 C16 H16B 111.2 . . ?
O2 C17 C5 114.2(3) . . ?
O2 C17 C16 108.8(3) . . ?
O2 C17 C19 113.0(3) . . ?
C16 C17 C5 102.5(3) . . ?
C19 C17 C5 103.5(3) . . ?
C19 C17 C16 114.4(3) . . ?
C1 C18 C6 117.8(4) . . ?
C1 C18 H18 121.1 . . ?
C6 C18 H18 121.1 . . ?
C6 C19 C17 110.8(3) . . ?
C12 C19 C6 120.0(4) . . ?
C12 C19 C17 129.3(4) . . ?

loop_
_geom_bond_atom_site_label_1
_geom_bond_atom_site_label_2
_geom_bond_distance
_geom_bond_site_symmetry_2
_geom_bond_publ_flag
O1 C10 1.258(5) . ?
O2 H2 0.8200 . ?
O2 C17 1.413(5) . ?
O3 C5 1.400(4) . ?
O3 C15 1.433(5) . ?
O4 H4 0.8200 . ?
O4 C8 1.351(5) . ?
N1 C4 1.352(5) . ?
N1 C5 1.473(5) . ?
N1 C6 1.399(5) . ?
C1 H1 0.9300 . ?
C1 C7 1.376(7) . ?
C1 C18 1.369(6) . ?
C2 H2A 0.9300 . ?
C2 C9 1.373(6) . ?
C2 C14 1.371(6) . ?
C3 C8 1.403(5) . ?
C3 C10 1.480(5) . ?
C3 C14 1.385(5) . ?
C4 H4A 0.9300 . ?
C4 C13 1.331(5) . ?
C5 H5 0.9800 . ?
C5 C17 1.547(5) . ?
C6 C18 1.381(5) . ?
C6 C19 1.388(6) . ?
C7 H7 0.9300 . ?
C7 C12 1.386(6) . ?
C8 C11 1.370(6) . ?
C9 H9 0.9300 . ?
C9 C11 1.366(6) . ?
C10 C13 1.439(5) . ?
C11 H11 0.9300 . ?
C12 H12 0.9300 . ?
C12 C19 1.380(6) . ?
C13 H13 0.9300 . ?
C14 H14 0.9300 . ?
C15 H15A 0.9700 . ?
C15 H15B 0.9700 . ?
C15 C16 1.502(6) . ?
C16 H16A 0.9700 . ?
C16 H16B 0.9700 . ?
C16 C17 1.530(5) . ?
C17 C19 1.502(6) . ?
C18 H18 0.9300 . ?

loop_
_geom_torsion_atom_site_label_1
_geom_torsion_atom_site_label_2
_geom_torsion_atom_site_label_3
_geom_torsion_atom_site_label_4
_geom_torsion
_geom_torsion_site_symmetry_1
_geom_torsion_site_symmetry_2
_geom_torsion_site_symmetry_3
_geom_torsion_site_symmetry_4
_geom_torsion_publ_flag
O1 C10 C13 C4 0.6(6) . . . . ?
O2 C17 C19 C6 125.1(3) . . . . ?
O2 C17 C19 C12 -55.9(5) . . . . ?
O3 C5 C17 O2 115.6(3) . . . . ?
O3 C5 C17 C16 -1.9(4) . . . . ?
O3 C5 C17 C19 -121.1(3) . . . . ?
O3 C15 C16 C17 37.8(4) . . . . ?
O4 C8 C11 C9 179.7(4) . . . . ?
N1 C4 C13 C10 -178.6(3) . . . . ?
N1 C5 C17 O2 -123.5(3) . . . . ?
N1 C5 C17 C16 119.0(3) . . . . ?
N1 C5 C17 C19 -0.2(4) . . . . ?
N1 C6 C18 C1 -178.9(4) . . . . ?
N1 C6 C19 C12 179.4(3) . . . . ?
N1 C6 C19 C17 -1.4(4) . . . . ?
C1 C7 C12 C19 -0.2(7) . . . . ?
C2 C9 C11 C8 -1.4(7) . . . . ?
C3 C8 C11 C9 0.4(6) . . . . ?
C3 C10 C13 C4 -179.6(3) . . . . ?
C4 N1 C5 O3 -68.5(4) . . . . ?
C4 N1 C5 C17 174.1(3) . . . . ?
C4 N1 C6 C18 6.7(6) . . . . ?
C4 N1 C6 C19 -173.3(3) . . . . ?
C5 O3 C15 C16 -40.4(4) . . . . ?
C5 N1 C4 C13 4.1(6) . . . . ?
C5 N1 C6 C18 -178.7(4) . . . . ?
C5 N1 C6 C19 1.2(4) . . . . ?
C5 C17 C19 C6 1.0(4) . . . . ?
C5 C17 C19 C12 -180.0(4) . . . . ?
C6 N1 C4 C13 178.0(4) . . . . ?
C6 N1 C5 O3 116.8(3) . . . . ?
C6 N1 C5 C17 -0.6(4) . . . . ?
C7 C1 C18 C6 -1.2(6) . . . . ?
C7 C12 C19 C6 0.1(6) . . . . ?
C7 C12 C19 C17 -178.9(4) . . . . ?
C8 C3 C10 O1 -0.2(5) . . . . ?
C8 C3 C10 C13 179.9(3) . . . . ?
C8 C3 C14 C2 -0.2(6) . . . . ?
C9 C2 C14 C3 -0.8(7) . . . . ?
C10 C3 C8 O4 2.8(5) . . . . ?
C10 C3 C8 C11 -178.0(3) . . . . ?
C10 C3 C14 C2 178.1(4) . . . . ?
C14 C2 C9 C11 1.6(7) . . . . ?
C14 C3 C8 O4 -178.9(3) . . . . ?
C14 C3 C8 C11 0.4(6) . . . . ?
C14 C3 C10 O1 -178.5(4) . . . . ?
C14 C3 C10 C13 1.7(6) . . . . ?
C15 O3 C5 N1 -89.6(4) . . . . ?
C15 O3 C5 C17 26.1(4) . . . . ?
C15 C16 C17 O2 -142.8(3) . . . . ?
C15 C16 C17 C5 -21.5(4) . . . . ?
C15 C16 C17 C19 89.8(4) . . . . ?
C16 C17 C19 C6 -109.7(4) . . . . ?
C16 C17 C19 C12 69.4(5) . . . . ?
C18 C1 C7 C12 0.8(7) . . . . ?
C18 C6 C19 C12 -0.6(6) . . . . ?
C18 C6 C19 C17 178.6(3) . . . . ?
C19 C6 C18 C1 1.1(6) . . . . ?

loop_
_twin_individual_id
_twin_individual_mass_fraction_refined
1 0.637(6)
2 0.363(6)
